data_9007577
loop_
_publ_author_name
'Kniep, R.'
'Mootz, D.'

_publ_section_title
;
 Metavariscite - A redetermination of its crystal structure
;
_journal_name_full 'Acta Crystallographica, Section B'
_journal_page_first 2292
_journal_page_last 2294
_journal_paper_doi 10.1107/S0567740873006503
_journal_volume 29
_journal_year 1973
_chemical_compound_source 'Utalith Hill, Lucin, Utah, USA'
_chemical_formula_sum 'Al H4 O6 P'
_chemical_name_mineral Metavariscite
_space_group_IT_number 14
_symmetry_space_group_name_Hall '-P 2yn'
_symmetry_space_group_name_H-M 'P 1 21/n 1'
_cell_angle_alpha 90
_cell_angle_beta 90.35
_cell_angle_gamma 90
_cell_formula_units_Z 4
_cell_length_a 5.178
_cell_length_b 9.514
_cell_length_c 8.454
_cell_volume 416.466
_database_code_amcsd 0009488
_exptl_crystal_density_diffrn 2.520
_cod_original_formula_sum 'Al P O6 H4'
_cod_database_code 9007577

loop_
_space_group_symop_operation_xyz
x,y,z
1/2+x,1/2-y,1/2+z
1/2-x,1/2+y,1/2-z
-x,-y,-z

loop_
_atom_site_aniso_label
_atom_site_aniso_U_11
_atom_site_aniso_U_22
_atom_site_aniso_U_33
_atom_site_aniso_U_12
_atom_site_aniso_U_13
_atom_site_aniso_U_23
Al 0.00481 0.00608 0.00430 0.00000 0.00000 0.00013
P 0.00405 0.00481 0.00342 0.00013 0.00000 -0.00025
O1 0.00760 0.00937 0.01178 -0.00076 -0.00291 -0.00076
O2 0.01608 0.01051 0.00557 0.00000 0.00089 0.00089
O3 0.00874 0.01279 0.00874 0.00304 0.00279 -0.00051
O4 0.00760 0.00620 0.01140 -0.00013 -0.00101 -0.00038
OW1 0.00722 0.01013 0.03280 0.00038 0.00203 0.00393
OW2 0.01836 0.02014 0.00773 -0.00380 -0.00177 -0.00025
H11 0.01900 0.00886 0.05446 -0.00760 -0.00507 0.00760
H12 0.01900 0.05066 0.08992 0.03040 -0.00203 0.00000
H21 0.03166 0.19378 0.02153 0.04686 0.02406 0.05699
H22 0.07346 0.22164 0.01773 0.11779 0.01393 0.02913

loop_
_atom_site_label
_atom_site_fract_x
_atom_site_fract_y
_atom_site_fract_z
_atom_site_type_symbol
_atom_site_attached_hydrogens
Al 0.40309 0.32545 0.30626 Al 0
P -0.09105 0.14688 0.18371 P 0
O1 0.16505 0.17902 0.27036 O 0
O2 -0.09291 0.21677 0.02094 O 0
O3 -0.31481 0.20439 0.28127 O 0
O4 -0.11458 -0.01392 0.17227 O 0
OW1 0.11617 0.44767 0.32202 O 0
OW2 0.40410 0.36239 0.07903 O 0
H11 0.13900 0.53000 0.28800 H 0
H12 -0.03700 0.43200 0.33100 H 0
H21 0.27400 0.33400 0.02300 H 0
H22 0.53900 0.36900 0.02300 H 0

loop_
_cod_changelog_entry_id
_cod_changelog_entry_author
_cod_changelog_entry_date
_cod_changelog_entry_text
1
;cod-tools version 3.8.0
Id: cif_guess_AMCSD_atom_types 9574 2023-05-10 09:00:05Z saulius
;
2023-05-10T18:50:53+03:00
;Derived atom types and hydrogen counts
from atom names that follow the AMCSD naming convention
(Wat == water, O-H == hydroxyl).
;

loop_
_cod_related_entry_id
_cod_related_entry_database
_cod_related_entry_code
1 AMCSD 0009488
